data_7019605
loop_
_publ_author_name
'Mastropietro, Teresa F.'
'Yadav, Yogesh J.'
'Szerb, Elisabeta I.'
'Talarico, Anna Maria'
'Ghedini, Mauro'
'Crispini, Alessandra'

_publ_section_title
;
 Luminescence mechanochromism in cyclometallated Ir(iii) complexes
 containing picolylamine.
;
_journal_issue 29
_journal_name_full 'Dalton transactions (Cambridge, England : 2003)'
_journal_page_first 8899
_journal_page_last 8907
_journal_paper_doi 10.1039/c2dt30699a
_journal_volume 41
_journal_year 2012
_chemical_formula_moiety 'C28 H24 Ir N4, C2 H6 O, Cl'
_chemical_formula_sum 'C30 H30 Cl Ir N4 O'
_chemical_formula_weight 690.23
_chemical_name_systematic
;
?
;
_space_group_IT_number 14
_symmetry_cell_setting monoclinic
_symmetry_space_group_name_Hall '-P 2ybc'
_symmetry_space_group_name_H-M 'P 1 21/c 1'
_atom_sites_solution_hydrogens geom
_atom_sites_solution_primary direct
_atom_sites_solution_secondary difmap
_audit_creation_method SHELXL-97
_cell_angle_alpha 90.00
_cell_angle_beta 104.770(4)
_cell_angle_gamma 90.00
_cell_formula_units_Z 4
_cell_length_a 14.2312(13)
_cell_length_b 11.7771(11)
_cell_length_c 19.2326(18)
_cell_measurement_reflns_used 7152
_cell_measurement_temperature 296(2)
_cell_measurement_theta_max 31.02
_cell_measurement_theta_min 2.48
_cell_volume 3116.9(5)
_computing_cell_refinement 'Bruker-Nonius X8 APEX'
_computing_data_collection 'Bruker-Nonius X8 APEX'
_computing_data_reduction 'Bruker SAINT'
_computing_molecular_graphics 'Bruker SHELXTL'
_computing_publication_material 'Bruker SHELXTL'
_computing_structure_refinement 'SHELXL-97 (Sheldrick, 1997)'
_computing_structure_solution 'SHELXS-97 (Sheldrick, 1990)'
_diffrn_ambient_temperature 296(2)
_diffrn_measured_fraction_theta_full 0.997
_diffrn_measured_fraction_theta_max 0.997
_diffrn_measurement_device_type 'CCD area detector'
_diffrn_measurement_method 'phi and omega scans'
_diffrn_radiation_monochromator graphite
_diffrn_radiation_source 'fine-focus sealed tube'
_diffrn_radiation_type MoK\a
_diffrn_radiation_wavelength 0.71073
_diffrn_reflns_av_R_equivalents 0.0504
_diffrn_reflns_av_sigmaI/netI 0.0323
_diffrn_reflns_limit_h_max 17
_diffrn_reflns_limit_h_min -17
_diffrn_reflns_limit_k_max 14
_diffrn_reflns_limit_k_min -14
_diffrn_reflns_limit_l_max 23
_diffrn_reflns_limit_l_min -23
_diffrn_reflns_number 91356
_diffrn_reflns_theta_full 26.00
_diffrn_reflns_theta_max 26.00
_diffrn_reflns_theta_min 1.48
_exptl_absorpt_coefficient_mu 4.396
_exptl_absorpt_correction_T_max 0.9328
_exptl_absorpt_correction_T_min 0.8163
_exptl_absorpt_correction_type multi-scan
_exptl_absorpt_process_details sadabs
_exptl_crystal_colour yellow
_exptl_crystal_density_diffrn 1.471
_exptl_crystal_density_method 'not measured'
_exptl_crystal_description parallelepiped
_exptl_crystal_F_000 1360
_exptl_crystal_size_max 0.06
_exptl_crystal_size_mid 0.04
_exptl_crystal_size_min 0.02
_refine_diff_density_max 1.337
_refine_diff_density_min -2.756
_refine_diff_density_rms 0.600
_refine_ls_extinction_method none
_refine_ls_goodness_of_fit_ref 1.258
_refine_ls_hydrogen_treatment constr
_refine_ls_matrix_type full
_refine_ls_number_parameters 361
_refine_ls_number_reflns 6109
_refine_ls_number_restraints 0
_refine_ls_restrained_S_all 1.258
_refine_ls_R_factor_all 0.0654
_refine_ls_R_factor_gt 0.0372
_refine_ls_shift/su_max 0.001
_refine_ls_shift/su_mean 0.000
_refine_ls_structure_factor_coef Fsqd
_refine_ls_weighting_details 'calc w=1/[\s^2^(Fo^2^)+(0.0860P)^2^+7.6815P] where P=(Fo^2^+2Fc^2^)/3'
_refine_ls_weighting_scheme calc
_refine_ls_wR_factor_gt 0.1377
_refine_ls_wR_factor_ref 0.1746
_reflns_number_gt 4668
_reflns_number_total 6109
_reflns_threshold_expression >2sigma(I)
_cod_data_source_file c2dt30699a.txt
_cod_data_source_block (1a)
_cod_original_sg_symbol_Hall '-P 2ybc '
_cod_original_sg_symbol_H-M P2(1)/c
_cod_database_code 7019605

loop_
_symmetry_equiv_pos_as_xyz
'x, y, z'
'-x, y+1/2, -z+1/2'
'-x, -y, -z'
'x, -y-1/2, z-1/2'

loop_
_atom_site_label
_atom_site_type_symbol
_atom_site_fract_x
_atom_site_fract_y
_atom_site_fract_z
_atom_site_U_iso_or_equiv
_atom_site_adp_type
_atom_site_occupancy
_atom_site_symmetry_multiplicity
_atom_site_calc_flag
_atom_site_refinement_flags
Ir1 Ir 0.765023(17) 0.75061(2) 0.314982(15) 0.04416(15) Uani 1 1 d .
N1 N 0.6964(4) 0.9096(6) 0.3086(3) 0.0516(15) Uani 1 1 d .
C1 C 0.7302(6) 1.0058(7) 0.2871(5) 0.062(2) Uani 1 1 d .
H1 H 0.7913 1.0057 0.2779 0.075 Uiso 1 1 calc R
C2 C 0.6763(7) 1.1065(9) 0.2780(6) 0.082(3) Uani 1 1 d .
H2 H 0.7017 1.1723 0.2633 0.098 Uiso 1 1 calc R
C3 C 0.5839(7) 1.1080(9) 0.2911(6) 0.088(3) Uani 1 1 d .
H3 H 0.5464 1.1737 0.2843 0.105 Uiso 1 1 calc R
C4 C 0.5502(6) 1.0078(9) 0.3145(6) 0.078(3) Uani 1 1 d .
H4 H 0.4894 1.0068 0.3242 0.093 Uiso 1 1 calc R
C5 C 0.6063(5) 0.9080(7) 0.3238(5) 0.0569(19) Uani 1 1 d .
C6 C 0.5783(5) 0.7977(8) 0.3484(5) 0.0571(19) Uani 1 1 d .
C7 C 0.4933(7) 0.7791(11) 0.3717(6) 0.078(3) Uani 1 1 d .
H7 H 0.4509 0.8391 0.3718 0.094 Uiso 1 1 calc R
C8 C 0.4725(7) 0.6752(12) 0.3939(6) 0.089(3) Uani 1 1 d .
H8 H 0.4161 0.6647 0.4091 0.106 Uiso 1 1 calc R
C9 C 0.5347(8) 0.5841(9) 0.3943(6) 0.083(3) Uani 1 1 d .
H9 H 0.5193 0.5133 0.4099 0.099 Uiso 1 1 calc R
C10 C 0.6220(7) 0.5974(9) 0.3711(5) 0.075(3) Uani 1 1 d .
H10 H 0.6627 0.5356 0.3710 0.090 Uiso 1 1 calc R
C11 C 0.6461(5) 0.7058(8) 0.3482(5) 0.0538(18) Uani 1 1 d .
N2 N 0.8154(4) 0.5862(5) 0.3154(4) 0.0518(15) Uani 1 1 d .
C12 C 0.8720(6) 0.5316(7) 0.3728(5) 0.063(2) Uani 1 1 d .
H12 H 0.8917 0.5706 0.4162 0.076 Uiso 1 1 calc R
C13 C 0.9021(7) 0.4198(8) 0.3699(7) 0.082(3) Uani 1 1 d .
H13 H 0.9418 0.3863 0.4108 0.098 Uiso 1 1 calc R
C14 C 0.8739(8) 0.3584(8) 0.3075(8) 0.089(3) Uani 1 1 d .
H14 H 0.8930 0.2833 0.3051 0.106 Uiso 1 1 calc R
C15 C 0.8149(7) 0.4137(8) 0.2472(6) 0.080(3) Uani 1 1 d .
H15 H 0.7947 0.3744 0.2040 0.096 Uiso 1 1 calc R
C16 C 0.7852(5) 0.5300(7) 0.2509(5) 0.056(2) Uani 1 1 d .
C17 C 0.7201(5) 0.5972(7) 0.1928(4) 0.0558(19) Uani 1 1 d .
C18 C 0.6819(6) 0.5543(9) 0.1207(5) 0.072(3) Uani 1 1 d .
H18 H 0.6990 0.4823 0.1083 0.086 Uiso 1 1 calc R
C19 C 0.6200(8) 0.6210(13) 0.0708(6) 0.093(4) Uani 1 1 d .
H19 H 0.5950 0.5945 0.0242 0.112 Uiso 1 1 calc R
C20 C 0.5953(9) 0.7257(12) 0.0897(7) 0.087(3) Uani 1 1 d .
H20 H 0.5528 0.7697 0.0555 0.104 Uiso 1 1 calc R
C21 C 0.6315(8) 0.7699(9) 0.1587(6) 0.075(3) Uani 1 1 d .
H21 H 0.6130 0.8423 0.1693 0.090 Uiso 1 1 calc R
C22 C 0.6966(5) 0.7051(8) 0.2133(4) 0.0529(18) Uani 1 1 d .
N3 N 0.9026(4) 0.8050(5) 0.2896(3) 0.0454(13) Uani 1 1 d .
H3B H 0.9158 0.7584 0.2562 0.054 Uiso 1 1 calc R
H3A H 0.8957 0.8759 0.2715 0.054 Uiso 1 1 calc R
C23 C 0.9840(5) 0.8019(8) 0.3558(4) 0.0578(19) Uani 1 1 d .
H23B H 1.0306 0.8605 0.3527 0.069 Uiso 1 1 calc R
H23A H 1.0167 0.7291 0.3585 0.069 Uiso 1 1 calc R
N4 N 0.8558(4) 0.7989(6) 0.4197(3) 0.0498(14) Uani 1 1 d .
C24 C 0.9509(5) 0.8192(6) 0.4231(4) 0.0476(16) Uani 1 1 d .
C25 C 1.0163(6) 0.8501(7) 0.4885(5) 0.065(2) Uani 1 1 d .
H25 H 1.0816 0.8613 0.4904 0.078 Uiso 1 1 calc R
C26 C 0.9843(8) 0.8636(8) 0.5494(5) 0.079(3) Uani 1 1 d .
H26 H 1.0273 0.8844 0.5926 0.095 Uiso 1 1 calc R
C27 C 0.8858(8) 0.8457(9) 0.5456(5) 0.082(3) Uani 1 1 d .
H27 H 0.8620 0.8560 0.5859 0.098 Uiso 1 1 calc R
C28 C 0.8242(6) 0.8121(9) 0.4802(5) 0.068(2) Uani 1 1 d .
H28 H 0.7591 0.7982 0.4779 0.082 Uiso 1 1 calc R
Cl1 Cl 0.96519(14) 1.08134(17) 0.25941(12) 0.0597(5) Uani 1 1 d .
O1 O 0.7962(8) 1.1199(11) 0.1245(6) 0.080(4) Uani 0.50 1 d P
H1A H 0.8416 1.1160 0.1606 0.096 Uiso 0.50 1 calc PR
C29 C 0.7647(14) 1.0054(19) 0.0999(12) 0.080(5) Uani 0.50 1 d P
H29A H 0.7633 0.9558 0.1399 0.096 Uiso 0.50 1 calc PR
H29B H 0.7009 1.0063 0.0663 0.096 Uiso 0.50 1 calc PR
C30 C 0.826(3) 0.977(4) 0.0712(16) 0.179(19) Uani 0.50 1 d P
H30A H 0.8124 0.9017 0.0528 0.269 Uiso 0.50 1 calc PR
H30B H 0.8879 0.9791 0.1054 0.269 Uiso 0.50 1 calc PR
H30C H 0.8258 1.0285 0.0324 0.269 Uiso 0.50 1 calc PR
O2 O 0.2372(8) 0.8152(11) 0.4496(6) 0.068(3) Uani 0.50 1 d P
H2A H 0.2340 0.7516 0.4320 0.103 Uiso 0.50 1 calc PR
C31 C 0.3113(13) 0.8177(18) 0.5141(10) 0.073(5) Uani 0.50 1 d P
H31A H 0.2992 0.8809 0.5429 0.088 Uiso 0.50 1 calc PR
H31B H 0.3727 0.8321 0.5025 0.088 Uiso 0.50 1 calc PR
C32 C 0.3214(19) 0.714(2) 0.5579(12) 0.089(7) Uani 0.50 1 d P
H32A H 0.3734 0.7238 0.6005 0.133 Uiso 0.50 1 calc PR
H32B H 0.3355 0.6511 0.5306 0.133 Uiso 0.50 1 calc PR
H32C H 0.2619 0.7001 0.5713 0.133 Uiso 0.50 1 calc PR

loop_
_atom_site_aniso_label
_atom_site_aniso_U_11
_atom_site_aniso_U_22
_atom_site_aniso_U_33
_atom_site_aniso_U_23
_atom_site_aniso_U_13
_atom_site_aniso_U_12
Ir1 0.0382(2) 0.0465(2) 0.0513(2) 0.00354(11) 0.01794(14) 0.00281(9)
N1 0.038(3) 0.056(4) 0.065(4) -0.002(3) 0.019(3) 0.011(2)
C1 0.055(4) 0.055(5) 0.083(6) 0.016(4) 0.028(4) 0.005(4)
C2 0.078(6) 0.060(6) 0.116(9) 0.017(5) 0.039(5) 0.020(4)
C3 0.078(6) 0.060(6) 0.128(10) -0.005(6) 0.031(6) 0.028(5)
C4 0.047(4) 0.089(7) 0.100(7) -0.006(6) 0.025(4) 0.020(4)
C5 0.041(3) 0.065(5) 0.068(5) -0.002(4) 0.020(3) 0.010(3)
C6 0.040(4) 0.066(5) 0.067(5) -0.008(4) 0.018(3) -0.002(4)
C7 0.050(5) 0.098(8) 0.094(8) -0.008(6) 0.031(5) -0.006(5)
C8 0.060(5) 0.116(10) 0.102(8) -0.006(7) 0.044(5) -0.021(6)
C9 0.093(7) 0.069(6) 0.095(8) 0.016(5) 0.041(6) -0.026(5)
C10 0.067(5) 0.080(6) 0.085(7) 0.012(5) 0.033(5) -0.017(5)
C11 0.041(4) 0.061(5) 0.063(5) 0.004(4) 0.021(3) -0.011(3)
N2 0.048(3) 0.045(3) 0.069(4) 0.008(3) 0.028(3) 0.001(3)
C12 0.067(5) 0.049(4) 0.079(6) 0.011(4) 0.028(4) 0.006(4)
C13 0.080(6) 0.058(6) 0.114(9) 0.025(6) 0.035(6) 0.021(5)
C14 0.094(7) 0.036(4) 0.153(11) 0.002(6) 0.064(7) 0.006(4)
C15 0.080(6) 0.062(6) 0.116(9) -0.024(6) 0.058(6) -0.017(5)
C16 0.052(4) 0.048(4) 0.081(6) -0.009(4) 0.040(4) -0.010(3)
C17 0.049(4) 0.061(5) 0.064(5) -0.006(4) 0.027(3) -0.017(3)
C18 0.069(5) 0.076(6) 0.082(7) -0.027(5) 0.043(5) -0.027(5)
C19 0.076(6) 0.142(12) 0.060(6) -0.013(7) 0.013(5) -0.043(7)
C20 0.075(7) 0.109(9) 0.070(7) 0.001(6) 0.005(5) -0.015(6)
C21 0.060(5) 0.090(7) 0.071(7) 0.009(5) 0.009(5) -0.001(4)
C22 0.039(3) 0.066(5) 0.056(5) -0.001(4) 0.016(3) -0.011(3)
N3 0.042(3) 0.040(3) 0.058(4) -0.003(3) 0.020(2) -0.004(2)
C23 0.039(3) 0.073(5) 0.064(5) -0.003(4) 0.017(3) 0.005(3)
N4 0.048(3) 0.051(4) 0.052(4) 0.001(3) 0.016(3) 0.009(3)
C24 0.048(3) 0.037(3) 0.059(5) 0.000(3) 0.016(3) 0.010(3)
C25 0.069(5) 0.052(5) 0.068(6) -0.003(4) 0.006(4) 0.011(4)
C26 0.101(7) 0.066(6) 0.060(6) -0.004(4) 0.002(5) 0.015(5)
C27 0.098(7) 0.089(7) 0.062(6) -0.011(5) 0.026(5) 0.029(6)
C28 0.065(5) 0.076(6) 0.067(6) -0.002(5) 0.024(4) 0.017(4)
Cl1 0.0649(11) 0.0487(10) 0.0724(13) 0.0021(9) 0.0302(9) -0.0009(8)
O1 0.071(7) 0.083(9) 0.066(8) 0.016(7) -0.018(6) -0.023(6)
C29 0.065(11) 0.087(14) 0.088(15) -0.005(12) 0.018(10) 0.008(10)
C30 0.16(3) 0.25(5) 0.10(2) -0.08(3) -0.014(19) 0.09(3)
O2 0.074(7) 0.056(7) 0.064(7) 0.017(6) -0.003(5) -0.008(5)
C31 0.067(10) 0.076(12) 0.070(12) 0.013(10) 0.004(8) 0.004(9)
C32 0.115(17) 0.066(12) 0.071(14) -0.009(10) 0.000(12) -0.007(12)

loop_
_atom_type_symbol
_atom_type_description
_atom_type_scat_dispersion_real
_atom_type_scat_dispersion_imag
_atom_type_scat_source
C C 0.0033 0.0016 'International Tables Vol C Tables 4.2.6.8 and 6.1.1.4'
H H 0.0000 0.0000 'International Tables Vol C Tables 4.2.6.8 and 6.1.1.4'
N N 0.0061 0.0033 'International Tables Vol C Tables 4.2.6.8 and 6.1.1.4'
Ir Ir -1.4442 7.9887 'International Tables Vol C Tables 4.2.6.8 and 6.1.1.4'
Cl Cl 0.1484 0.1585 'International Tables Vol C Tables 4.2.6.8 and 6.1.1.4'
O O 0.0106 0.0060 'International Tables Vol C Tables 4.2.6.8 and 6.1.1.4'

loop_
_geom_angle_atom_site_label_1
_geom_angle_atom_site_label_2
_geom_angle_atom_site_label_3
_geom_angle
C22 Ir1 C11 90.0(3)
C22 Ir1 N2 80.6(3)
C11 Ir1 N2 94.1(3)
C22 Ir1 N1 94.4(3)
C11 Ir1 N1 80.6(3)
N2 Ir1 N1 172.8(2)
C22 Ir1 N4 172.6(2)
C11 Ir1 N4 97.1(3)
N2 Ir1 N4 96.7(3)
N1 Ir1 N4 88.8(2)
C22 Ir1 N3 95.6(2)
C11 Ir1 N3 174.4(3)
N2 Ir1 N3 87.0(2)
N1 Ir1 N3 98.7(2)
N4 Ir1 N3 77.3(2)
C1 N1 C5 120.1(7)
C1 N1 Ir1 125.1(5)
C5 N1 Ir1 114.6(5)
N1 C1 C2 121.9(8)
N1 C1 H1 119.1
C2 C1 H1 119.1
C3 C2 C1 119.9(9)
C3 C2 H2 120.1
C1 C2 H2 120.1
C4 C3 C2 117.7(8)
C4 C3 H3 121.2
C2 C3 H3 121.2
C3 C4 C5 121.2(8)
C3 C4 H4 119.4
C5 C4 H4 119.4
N1 C5 C4 119.2(8)
N1 C5 C6 114.9(7)
C4 C5 C6 125.9(7)
C7 C6 C11 120.7(9)
C7 C6 C5 124.3(9)
C11 C6 C5 115.0(7)
C8 C7 C6 121.0(11)
C8 C7 H7 119.5
C6 C7 H7 119.5
C7 C8 C9 120.7(9)
C7 C8 H8 119.7
C9 C8 H8 119.7
C8 C9 C10 121.0(10)
C8 C9 H9 119.5
C10 C9 H9 119.5
C11 C10 C9 119.4(9)
C11 C10 H10 120.3
C9 C10 H10 120.3
C10 C11 C6 117.2(7)
C10 C11 Ir1 128.2(7)
C6 C11 Ir1 114.6(6)
C12 N2 C16 119.5(7)
C12 N2 Ir1 125.7(6)
C16 N2 Ir1 114.8(5)
N2 C12 C13 122.9(9)
N2 C12 H12 118.6
C13 C12 H12 118.6
C14 C13 C12 120.7(10)
C14 C13 H13 119.7
C12 C13 H13 119.7
C13 C14 C15 117.3(9)
C13 C14 H14 121.4
C15 C14 H14 121.4
C14 C15 C16 121.4(10)
C14 C15 H15 119.3
C16 C15 H15 119.3
N2 C16 C15 118.3(9)
N2 C16 C17 114.5(7)
C15 C16 C17 127.2(9)
C22 C17 C18 122.1(8)
C22 C17 C16 114.9(7)
C18 C17 C16 123.0(8)
C19 C18 C17 119.2(10)
C19 C18 H18 120.4
C17 C18 H18 120.4
C20 C19 C18 119.8(10)
C20 C19 H19 120.1
C18 C19 H19 120.1
C19 C20 C21 122.4(12)
C19 C20 H20 118.8
C21 C20 H20 118.8
C20 C21 C22 120.8(11)
C20 C21 H21 119.6
C22 C21 H21 119.6
C17 C22 C21 115.8(8)
C17 C22 Ir1 115.1(6)
C21 C22 Ir1 129.1(7)
C23 N3 Ir1 109.9(4)
C23 N3 H3B 109.7
Ir1 N3 H3B 109.7
C23 N3 H3A 109.7
Ir1 N3 H3A 109.7
H3B N3 H3A 108.2
N3 C23 C24 112.9(6)
N3 C23 H23B 109.0
C24 C23 H23B 109.0
N3 C23 H23A 109.0
C24 C23 H23A 109.0
H23B C23 H23A 107.8
C24 N4 C28 118.8(7)
C24 N4 Ir1 116.1(5)
C28 N4 Ir1 125.1(5)
N4 C24 C25 120.8(7)
N4 C24 C23 117.5(6)
C25 C24 C23 121.6(7)
C26 C25 C24 120.3(8)
C26 C25 H25 119.8
C24 C25 H25 119.8
C25 C26 C27 119.0(9)
C25 C26 H26 120.5
C27 C26 H26 120.5
C28 C27 C26 118.7(9)
C28 C27 H27 120.6
C26 C27 H27 120.6
N4 C28 C27 122.3(8)
N4 C28 H28 118.8
C27 C28 H28 118.8
C29 O1 H1A 109.5
C30 C29 O1 102(3)
C30 C29 H29A 111.4
O1 C29 H29A 111.4
C30 C29 H29B 111.4
O1 C29 H29B 111.4
H29A C29 H29B 109.2
C29 C30 H30A 109.5
C29 C30 H30B 109.5
H30A C30 H30B 109.5
C29 C30 H30C 109.5
H30A C30 H30C 109.5
H30B C30 H30C 109.5
C31 O2 H2A 109.5
O2 C31 C32 115.5(16)
O2 C31 H31A 108.4
C32 C31 H31A 108.4
O2 C31 H31B 108.4
C32 C31 H31B 108.4
H31A C31 H31B 107.5
C31 C32 H32A 109.5
C31 C32 H32B 109.5
H32A C32 H32B 109.5
C31 C32 H32C 109.5
H32A C32 H32C 109.5
H32B C32 H32C 109.5

loop_
_geom_bond_atom_site_label_1
_geom_bond_atom_site_label_2
_geom_bond_distance
Ir1 C22 2.022(8)
Ir1 C11 2.026(7)
Ir1 N2 2.065(6)
Ir1 N1 2.101(6)
Ir1 N4 2.174(6)
Ir1 N3 2.229(5)
N1 C1 1.336(10)
N1 C5 1.386(9)
C1 C2 1.400(12)
C1 H1 0.9300
C2 C3 1.399(13)
C2 H2 0.9300
C3 C4 1.392(14)
C3 H3 0.9300
C4 C5 1.407(12)
C4 H4 0.9300
C5 C6 1.472(13)
C6 C7 1.410(12)
C6 C11 1.450(13)
C7 C8 1.353(17)
C7 H7 0.9300
C8 C9 1.389(16)
C8 H8 0.9300
C9 C10 1.433(13)
C9 H9 0.9300
C10 C11 1.421(13)
C10 H10 0.9300
N2 C12 1.352(10)
N2 C16 1.376(10)
C12 C13 1.390(12)
C12 H12 0.9300
C13 C14 1.371(16)
C13 H13 0.9300
C14 C15 1.406(16)
C14 H14 0.9300
C15 C16 1.440(12)
C15 H15 0.9300
C16 C17 1.485(12)
C17 C22 1.397(12)
C17 C18 1.444(12)
C18 C19 1.373(16)
C18 H18 0.9300
C19 C20 1.357(17)
C19 H19 0.9300
C20 C21 1.396(17)
C20 H20 0.9300
C21 C22 1.431(13)
C21 H21 0.9300
N3 C23 1.488(9)
N3 H3B 0.9000
N3 H3A 0.9000
C23 C24 1.501(11)
C23 H23B 0.9700
C23 H23A 0.9700
N4 C24 1.359(9)
N4 C28 1.359(11)
C24 C25 1.408(11)
C25 C26 1.370(13)
C25 H25 0.9300
C26 C27 1.400(14)
C26 H26 0.9300
C27 C28 1.395(13)
C27 H27 0.9300
C28 H28 0.9300
O1 C29 1.46(2)
O1 H1A 0.8200
C29 C30 1.19(3)
C29 H29A 0.9700
C29 H29B 0.9700
C30 H30A 0.9600
C30 H30B 0.9600
C30 H30C 0.9600
O2 C31 1.41(2)
O2 H2A 0.8200
C31 C32 1.47(3)
C31 H31A 0.9700
C31 H31B 0.9700
C32 H32A 0.9600
C32 H32B 0.9600
C32 H32C 0.9600
